data_2211139
loop_
_publ_author_name
'Guang-Bo Che'
'Jun Sun'
'Chun-Bo Liu'
'Zhan-Lin Xu'

_publ_section_title
Bis[\m-2-(1<i>H</i>-benzoimidazol-2-yl)benzoato-\k^2^<i>N</i>:<i>O</i>]bis{[2-(1<i>H</i>-benzoimidazol-2-yl)benzoato-\k^2^<i>N</i>,<i>O</i>]zinc(II)}
_journal_coeditor_code NG2127
_journal_issue 11
_journal_name_full 'Acta Crystallographica Section E'
_journal_page_first m3101
_journal_page_last m3103
_journal_paper_doi 10.1107/S1600536806044011
_journal_volume 62
_journal_year 2006
_chemical_formula_iupac '[Zn2 (C14 H9 N2 O2)4]'
_chemical_formula_moiety 'C56 H36 N8 O8 Zn2'
_chemical_formula_sum 'C56 H36 N8 O8 Zn2'
_chemical_formula_weight 1079.67
_chemical_name_systematic
;
Bis[\m-2-(1H-benzoimidazol-2-yl)benzoato-\k^2^N:O]bis{[2-(1H-benzoimidazol-
2-yl)benzoato-\k^2^N,O]zinc(II)}
;
_space_group_IT_number 14
_symmetry_cell_setting monoclinic
_symmetry_space_group_name_Hall '-P 2yn'
_symmetry_space_group_name_H-M 'P 1 21/n 1'
_atom_sites_solution_hydrogens geom
_atom_sites_solution_primary direct
_atom_sites_solution_secondary difmap
_audit_creation_method SHELXL97
_cell_angle_alpha 90.00
_cell_angle_beta 95.19(3)
_cell_angle_gamma 90.00
_cell_formula_units_Z 2
_cell_length_a 12.985(3)
_cell_length_b 8.2142(16)
_cell_length_c 22.392(5)
_cell_measurement_reflns_used 13871
_cell_measurement_temperature 292(2)
_cell_measurement_theta_max 27.46
_cell_measurement_theta_min 3.01
_cell_volume 2378.6(9)
_computing_cell_refinement PROCESS-AUTO
_computing_data_collection 'PROCESS-AUTO (Rigaku, 1998)'
_computing_data_reduction PROCESS-AUTO
_computing_molecular_graphics 'SHELXTL-Plus (Sheldrick, 1990)'
_computing_publication_material SHELXL97
_computing_structure_refinement 'SHELXL97 (Sheldrick, 1997)'
_computing_structure_solution 'SHELXS97 (Sheldrick, 1997)'
_diffrn_ambient_temperature 292(2)
_diffrn_detector_area_resol_mean 10.0
_diffrn_measured_fraction_theta_full 0.999
_diffrn_measured_fraction_theta_max 0.997
_diffrn_measurement_device_type 'Rigaku R-AXIS RAPID'
_diffrn_measurement_method \w
_diffrn_radiation_monochromator graphite
_diffrn_radiation_source 'rotating anode'
_diffrn_radiation_type MoK\a
_diffrn_radiation_wavelength 0.71073
_diffrn_reflns_av_R_equivalents 0.0651
_diffrn_reflns_av_sigmaI/netI 0.0549
_diffrn_reflns_limit_h_max 16
_diffrn_reflns_limit_h_min -16
_diffrn_reflns_limit_k_max 10
_diffrn_reflns_limit_k_min -10
_diffrn_reflns_limit_l_max 28
_diffrn_reflns_limit_l_min -29
_diffrn_reflns_number 22394
_diffrn_reflns_theta_full 25.00
_diffrn_reflns_theta_max 27.46
_diffrn_reflns_theta_min 3.03
_diffrn_standards_decay_% 0
_diffrn_standards_interval_count 0
_diffrn_standards_number 0
_exptl_absorpt_coefficient_mu 1.077
_exptl_absorpt_correction_T_max 0.758
_exptl_absorpt_correction_T_min 0.693
_exptl_absorpt_correction_type multi-scan
_exptl_absorpt_process_details '(ABSCOR; Higashi, 1995)'
_exptl_crystal_colour colourless
_exptl_crystal_density_diffrn 1.507
_exptl_crystal_density_method 'not measured'
_exptl_crystal_description block
_exptl_crystal_F_000 1104
_exptl_crystal_size_max 0.33
_exptl_crystal_size_mid 0.31
_exptl_crystal_size_min 0.26
_refine_diff_density_max 0.362
_refine_diff_density_min -0.581
_refine_ls_extinction_method none
_refine_ls_goodness_of_fit_ref 1.029
_refine_ls_hydrogen_treatment constr
_refine_ls_matrix_type full
_refine_ls_number_parameters 334
_refine_ls_number_reflns 5419
_refine_ls_number_restraints 0
_refine_ls_restrained_S_all 1.029
_refine_ls_R_factor_all 0.0838
_refine_ls_R_factor_gt 0.0453
_refine_ls_shift/su_max 0.001
_refine_ls_shift/su_mean 0.000
_refine_ls_structure_factor_coef Fsqd
_refine_ls_weighting_details 'calc w = 1/[\s^2^(Fo^2^)+(0.0278P)^2^+1.1675P] where P=(Fo^2^+2Fc^2^)/3'
_refine_ls_weighting_scheme calc
_refine_ls_wR_factor_gt 0.0796
_refine_ls_wR_factor_ref 0.0901
_reflns_number_gt 3566
_reflns_number_total 5419
_reflns_threshold_expression I>2\s(I)
_cod_data_source_file ng2127.cif
_cod_data_source_block I
_cod_depositor_comments
;
The following automatic conversions were performed:
'_symmetry_cell_setting' value 'Monoclinic' changed to 'monoclinic'
according to '/home/saulius/struct/CIF-dictionaries/cif_core.dic'
dictionary named 'cif_core.dic' version 2.4.1 from 2010-06-29.

Automatic conversion script
Id: cif_fix_enum 1527 2010-12-29 10:47:43Z saulius 

The following automatic conversions were performed:

'_symmetry_cell_setting' value 'Monoclinic' changed to 'monoclinic'
according to /home/saulius/struct/CIF-dictionaries/cif_core.dic
dictionary named 'cif_core.dic' version 2.4.1 from 2010-06-29.

Automatic conversion script
Id: cif_fix_values 1715 2011-07-08 13:25:40Z adriana 
;
_cod_original_sg_symbol_H-M 'P 21/n'
_cod_database_code 2211139
_cod_database_fobs_code 2211139

loop_
_symmetry_equiv_pos_as_xyz
'x, y, z'
'-x+1/2, y+1/2, -z+1/2'
'-x, -y, -z'
'x-1/2, -y-1/2, z-1/2'

loop_
_atom_site_type_symbol
_atom_site_label
_atom_site_fract_x
_atom_site_fract_y
_atom_site_fract_z
_atom_site_U_iso_or_equiv
_atom_site_adp_type
_atom_site_calc_flag
_atom_site_refinement_flags
_atom_site_occupancy
C C1 0.4905(2) 0.2506(4) 0.44915(14) 0.0456(7) Uani d . 1
C C2 0.5861(2) 0.1469(3) 0.45604(12) 0.0392(6) Uani d . 1
C C3 0.64214(19) 0.1097(3) 0.51086(12) 0.0387(6) Uani d . 1
C C4 0.7204(2) -0.0064(4) 0.51202(15) 0.0506(8) Uani d . 1
H H4 0.7559 -0.0352 0.5484 0.061 Uiso calc R 1
C C5 0.7461(2) -0.0793(4) 0.46000(16) 0.0585(9) Uani d . 1
H H5 0.7976 -0.1582 0.4617 0.070 Uiso calc R 1
C C6 0.6961(2) -0.0361(4) 0.40569(15) 0.0586(8) Uani d . 1
H H6 0.7161 -0.0810 0.3704 0.070 Uiso calc R 1
C C7 0.6158(2) 0.0747(4) 0.40395(13) 0.0500(8) Uani d . 1
H H7 0.5808 0.1017 0.3672 0.060 Uiso calc R 1
C C8 0.62903(19) 0.1844(4) 0.57007(12) 0.0391(6) Uani d . 1
C C9 0.6393(2) 0.3443(4) 0.64833(12) 0.0422(7) Uani d . 1
C C10 0.6512(2) 0.4736(4) 0.68775(12) 0.0528(8) Uani d . 1
H H10 0.6619 0.5791 0.6745 0.063 Uiso calc R 1
C C11 0.6465(3) 0.4387(5) 0.74780(13) 0.0664(10) Uani d . 1
H H11 0.6541 0.5228 0.7757 0.080 Uiso calc R 1
C C12 0.6306(3) 0.2813(6) 0.76763(15) 0.0809(12) Uani d . 1
H H12 0.6276 0.2632 0.8084 0.097 Uiso calc R 1
C C13 0.6191(3) 0.1516(5) 0.72899(14) 0.0729(11) Uani d . 1
H H13 0.6084 0.0463 0.7425 0.087 Uiso calc R 1
C C14 0.6243(2) 0.1863(4) 0.66855(13) 0.0517(8) Uani d . 1
C C15 0.7170(2) 0.4795(4) 0.40486(12) 0.0438(7) Uani d . 1
C C16 0.6319(2) 0.5459(4) 0.37148(13) 0.0568(8) Uani d . 1
H H16 0.5779 0.5933 0.3899 0.068 Uiso calc R 1
C C17 0.6306(3) 0.5386(6) 0.31010(15) 0.0795(12) Uani d . 1
H H17 0.5752 0.5834 0.2864 0.095 Uiso calc R 1
C C18 0.7112(3) 0.4652(6) 0.28273(16) 0.0881(14) Uani d . 1
H H18 0.7075 0.4619 0.2411 0.106 Uiso calc R 1
C C19 0.7953(3) 0.3979(5) 0.31467(15) 0.0742(11) Uani d . 1
H H19 0.8485 0.3491 0.2959 0.089 Uiso calc R 1
C C20 0.7969(2) 0.4066(4) 0.37699(13) 0.0493(8) Uani d . 1
C C21 0.8320(2) 0.3953(3) 0.47511(12) 0.0395(6) Uani d . 1
C C22 0.8888(2) 0.3524(3) 0.53261(12) 0.0383(6) Uani d . 1
C C23 0.9327(2) 0.1967(4) 0.53876(15) 0.0504(8) Uani d . 1
H H23 0.9268 0.1262 0.5061 0.061 Uiso calc R 1
C C24 0.9841(3) 0.1457(4) 0.59160(16) 0.0614(9) Uani d . 1
H H24 1.0109 0.0408 0.5950 0.074 Uiso calc R 1
C C25 0.9956(3) 0.2510(4) 0.63952(15) 0.0628(9) Uani d . 1
H H25 1.0294 0.2169 0.6757 0.075 Uiso calc R 1
C C26 0.9569(2) 0.4069(4) 0.63377(14) 0.0526(8) Uani d . 1
H H26 0.9673 0.4785 0.6659 0.063 Uiso calc R 1
C C27 0.9030(2) 0.4594(3) 0.58124(12) 0.0380(6) Uani d . 1
C C28 0.8681(2) 0.6358(3) 0.57904(11) 0.0392(6) Uani d . 1
N N1 0.64107(16) 0.3395(3) 0.58578(9) 0.0374(5) Uani d . 1
N N2 0.61927(19) 0.0883(3) 0.61830(11) 0.0513(6) Uani d . 1
H H2 0.6113 -0.0156 0.6178 0.062 Uiso calc R 1
N N3 0.74087(17) 0.4703(3) 0.46682(9) 0.0391(5) Uani d . 1
N N4 0.86782(18) 0.3544(3) 0.42235(10) 0.0473(6) Uani d . 1
H H4A 0.9249 0.3046 0.4179 0.057 Uiso calc R 1
O O1 0.43507(16) 0.2437(3) 0.40106(9) 0.0568(6) Uani d . 1
O O2 0.46851(16) 0.3392(3) 0.49272(10) 0.0577(6) Uani d . 1
O O3 0.77232(15) 0.6660(2) 0.57519(9) 0.0486(5) Uani d . 1
O O4 0.93552(15) 0.7418(2) 0.58501(9) 0.0518(5) Uani d . 1
Zn Zn1 0.65673(2) 0.53599(4) 0.534852(14) 0.04096(11) Uani d . 1

loop_
_atom_site_aniso_label
_atom_site_aniso_U_11
_atom_site_aniso_U_22
_atom_site_aniso_U_33
_atom_site_aniso_U_12
_atom_site_aniso_U_13
_atom_site_aniso_U_23
C1 0.0393(16) 0.0418(18) 0.0554(18) -0.0046(14) 0.0021(15) 0.0120(15)
C2 0.0355(14) 0.0358(16) 0.0463(16) -0.0045(12) 0.0037(13) 0.0072(13)
C3 0.0327(14) 0.0359(15) 0.0471(15) -0.0054(12) 0.0014(13) 0.0071(13)
C4 0.0432(16) 0.044(2) 0.0639(19) 0.0014(14) 0.0031(15) 0.0102(15)
C5 0.0524(19) 0.048(2) 0.076(2) 0.0103(15) 0.0115(18) 0.0066(18)
C6 0.0588(19) 0.056(2) 0.064(2) 0.0010(18) 0.0203(17) -0.0039(18)
C7 0.0491(17) 0.056(2) 0.0445(16) -0.0066(15) 0.0044(14) 0.0045(15)
C8 0.0304(14) 0.0451(18) 0.0411(15) -0.0035(12) -0.0011(12) 0.0132(13)
C9 0.0353(14) 0.055(2) 0.0353(14) 0.0009(13) -0.0006(12) 0.0105(14)
C10 0.0490(17) 0.067(2) 0.0413(16) 0.0002(16) -0.0038(14) 0.0040(16)
C11 0.070(2) 0.090(3) 0.0365(16) 0.003(2) -0.0060(16) 0.0034(18)
C12 0.093(3) 0.114(4) 0.0344(17) -0.003(3) 0.0000(19) 0.020(2)
C13 0.088(3) 0.085(3) 0.0455(19) -0.007(2) 0.0040(19) 0.027(2)
C14 0.0472(17) 0.067(2) 0.0396(16) -0.0050(16) -0.0007(14) 0.0157(16)
C15 0.0451(16) 0.0449(17) 0.0430(15) -0.0093(14) 0.0125(13) 0.0004(14)
C16 0.0451(17) 0.078(2) 0.0472(17) -0.0037(17) 0.0049(14) 0.0102(18)
C17 0.061(2) 0.124(4) 0.052(2) -0.005(2) -0.0013(18) 0.009(2)
C18 0.081(3) 0.142(4) 0.0411(18) -0.015(3) 0.005(2) -0.011(2)
C19 0.065(2) 0.114(3) 0.0454(18) -0.008(2) 0.0136(18) -0.021(2)
C20 0.0489(17) 0.059(2) 0.0415(15) -0.0066(15) 0.0116(14) -0.0106(15)
C21 0.0459(16) 0.0326(15) 0.0419(15) -0.0023(13) 0.0148(13) -0.0056(12)
C22 0.0377(14) 0.0345(16) 0.0439(15) 0.0025(12) 0.0108(13) -0.0016(13)
C23 0.0522(18) 0.0353(17) 0.065(2) 0.0054(14) 0.0104(16) -0.0070(15)
C24 0.066(2) 0.0355(18) 0.083(2) 0.0130(16) 0.005(2) 0.0052(18)
C25 0.073(2) 0.055(2) 0.060(2) 0.0152(18) 0.0017(18) 0.0122(18)
C26 0.062(2) 0.0478(19) 0.0488(17) 0.0121(16) 0.0068(16) -0.0009(15)
C27 0.0403(14) 0.0342(15) 0.0405(14) 0.0044(13) 0.0099(12) 0.0014(13)
C28 0.0496(17) 0.0371(17) 0.0326(14) 0.0076(14) 0.0127(13) -0.0026(12)
N1 0.0367(12) 0.0436(14) 0.0319(11) 0.0001(10) 0.0025(10) 0.0062(10)
N2 0.0584(16) 0.0452(15) 0.0494(14) -0.0108(12) -0.0007(13) 0.0157(12)
N3 0.0441(13) 0.0385(13) 0.0359(11) 0.0002(11) 0.0110(10) 0.0007(11)
N4 0.0448(14) 0.0514(16) 0.0476(14) 0.0028(12) 0.0141(12) -0.0144(12)
O1 0.0490(12) 0.0687(16) 0.0508(12) 0.0035(11) -0.0073(11) 0.0142(11)
O2 0.0510(12) 0.0507(14) 0.0675(14) 0.0102(11) -0.0166(11) -0.0113(12)
O3 0.0502(12) 0.0378(12) 0.0581(13) 0.0086(9) 0.0068(10) -0.0025(10)
O4 0.0519(12) 0.0367(12) 0.0689(14) -0.0005(10) 0.0162(11) -0.0109(10)
Zn1 0.04487(19) 0.04103(19) 0.03866(17) 0.00989(16) 0.01304(14) 0.00779(16)

loop_
_atom_type_symbol
_atom_type_description
_atom_type_scat_dispersion_real
_atom_type_scat_dispersion_imag
_atom_type_scat_source
C C 0.0033 0.0016 'International Tables Vol C Tables 4.2.6.8 and 6.1.1.4'
H H 0.0000 0.0000 'International Tables Vol C Tables 4.2.6.8 and 6.1.1.4'
N N 0.0061 0.0033 'International Tables Vol C Tables 4.2.6.8 and 6.1.1.4'
O O 0.0106 0.0060 'International Tables Vol C Tables 4.2.6.8 and 6.1.1.4'
Zn Zn 0.2839 1.4301 'International Tables Vol C Tables 4.2.6.8 and 6.1.1.4'

loop_
_geom_angle_atom_site_label_1
_geom_angle_atom_site_label_2
_geom_angle_atom_site_label_3
_geom_angle_site_symmetry_1
_geom_angle_site_symmetry_3
_geom_angle
_geom_angle_publ_flag
O1 C1 O2 . . 122.7(3) ?
O1 C1 C2 . . 118.2(3) ?
O2 C1 C2 . . 119.2(3) ?
C7 C2 C3 . . 118.6(3) ?
C7 C2 C1 . . 116.4(3) ?
C3 C2 C1 . . 124.9(3) ?
C4 C3 C2 . . 119.1(3) ?
C4 C3 C8 . . 114.1(3) ?
C2 C3 C8 . . 126.8(3) ?
C5 C4 C3 . . 120.9(3) ?
C5 C4 H4 . . 119.5 ?
C3 C4 H4 . . 119.5 ?
C6 C5 C4 . . 120.4(3) ?
C6 C5 H5 . . 119.8 ?
C4 C5 H5 . . 119.8 ?
C5 C6 C7 . . 119.4(3) ?
C5 C6 H6 . . 120.3 ?
C7 C6 H6 . . 120.3 ?
C6 C7 C2 . . 121.4(3) ?
C6 C7 H7 . . 119.3 ?
C2 C7 H7 . . 119.3 ?
N1 C8 N2 . . 111.4(2) ?
N1 C8 C3 . . 127.8(2) ?
N2 C8 C3 . . 119.9(3) ?
C10 C9 C14 . . 121.3(3) ?
C10 C9 N1 . . 130.4(3) ?
C14 C9 N1 . . 108.3(3) ?
C9 C10 C11 . . 116.7(3) ?
C9 C10 H10 . . 121.6 ?
C11 C10 H10 . . 121.6 ?
C10 C11 C12 . . 121.7(4) ?
C10 C11 H11 . . 119.2 ?
C12 C11 H11 . . 119.2 ?
C13 C12 C11 . . 122.2(3) ?
C13 C12 H12 . . 118.9 ?
C11 C12 H12 . . 118.9 ?
C12 C13 C14 . . 116.2(3) ?
C12 C13 H13 . . 121.9 ?
C14 C13 H13 . . 121.9 ?
N2 C14 C13 . . 132.1(3) ?
N2 C14 C9 . . 106.0(2) ?
C13 C14 C9 . . 121.9(3) ?
C16 C15 C20 . . 121.1(3) ?
C16 C15 N3 . . 130.6(3) ?
C20 C15 N3 . . 108.3(3) ?
C17 C16 C15 . . 117.3(3) ?
C17 C16 H16 . . 121.4 ?
C15 C16 H16 . . 121.4 ?
C16 C17 C18 . . 121.1(4) ?
C16 C17 H17 . . 119.5 ?
C18 C17 H17 . . 119.5 ?
C19 C18 C17 . . 122.7(3) ?
C19 C18 H18 . . 118.7 ?
C17 C18 H18 . . 118.7 ?
C18 C19 C20 . . 116.1(3) ?
C18 C19 H19 . . 121.9 ?
C20 C19 H19 . . 121.9 ?
N4 C20 C15 . . 106.2(2) ?
N4 C20 C19 . . 132.1(3) ?
C15 C20 C19 . . 121.8(3) ?
N3 C21 N4 . . 111.4(2) ?
N3 C21 C22 . . 127.1(2) ?
N4 C21 C22 . . 121.5(2) ?
C27 C22 C23 . . 118.2(3) ?
C27 C22 C21 . . 123.6(2) ?
C23 C22 C21 . . 118.2(3) ?
C24 C23 C22 . . 121.7(3) ?
C24 C23 H23 . . 119.1 ?
C22 C23 H23 . . 119.1 ?
C23 C24 C25 . . 119.4(3) ?
C23 C24 H24 . . 120.3 ?
C25 C24 H24 . . 120.3 ?
C24 C25 C26 . . 119.9(3) ?
C24 C25 H25 . . 120.0 ?
C26 C25 H25 . . 120.0 ?
C25 C26 C27 . . 121.4(3) ?
C25 C26 H26 . . 119.3 ?
C27 C26 H26 . . 119.3 ?
C26 C27 C22 . . 119.2(3) ?
C26 C27 C28 . . 116.9(3) ?
C22 C27 C28 . . 123.8(2) ?
O4 C28 O3 . . 123.6(3) ?
O4 C28 C27 . . 117.6(2) ?
O3 C28 C27 . . 118.6(3) ?
C8 N1 C9 . . 106.2(2) ?
C8 N1 Zn1 . . 129.80(18) ?
C9 N1 Zn1 . . 124.0(2) ?
C8 N2 C14 . . 108.1(3) ?
C8 N2 H2 . . 126.0 ?
C14 N2 H2 . . 126.0 ?
C21 N3 C15 . . 106.1(2) ?
C21 N3 Zn1 . . 123.43(18) ?
C15 N3 Zn1 . . 130.27(19) ?
C21 N4 C20 . . 107.9(2) ?
C21 N4 H4A . . 126.0 ?
C20 N4 H4A . . 126.0 ?
C1 O2 Zn1 . 3_666 107.05(19) ?
C28 O3 Zn1 . . 128.48(19) ?
O2 Zn1 O3 3_666 . 115.43(8) y
O2 Zn1 N1 3_666 . 118.35(9) y
O3 Zn1 N1 . . 106.62(9) y
O2 Zn1 N3 3_666 . 112.84(9) y
O3 Zn1 N3 . . 92.77(9) y
N1 Zn1 N3 . . 107.67(9) y

loop_
_geom_bond_atom_site_label_1
_geom_bond_atom_site_label_2
_geom_bond_site_symmetry_2
_geom_bond_distance
_geom_bond_publ_flag
C1 O1 . 1.241(3) ?
C1 O2 . 1.270(3) ?
C1 C2 . 1.502(4) ?
C2 C7 . 1.394(4) ?
C2 C3 . 1.403(4) ?
C3 C4 . 1.393(4) ?
C3 C8 . 1.485(4) ?
C4 C5 . 1.377(4) ?
C4 H4 . 0.9300 ?
C5 C6 . 1.372(4) ?
C5 H5 . 0.9300 ?
C6 C7 . 1.382(4) ?
C6 H6 . 0.9300 ?
C7 H7 . 0.9300 ?
C8 N1 . 1.328(4) ?
C8 N2 . 1.352(3) ?
C9 C10 . 1.381(4) ?
C9 C14 . 1.394(4) ?
C9 N1 . 1.403(3) ?
C10 C11 . 1.382(4) ?
C10 H10 . 0.9300 ?
C11 C12 . 1.389(5) ?
C11 H11 . 0.9300 ?
C12 C13 . 1.372(5) ?
C12 H12 . 0.9300 ?
C13 C14 . 1.391(4) ?
C13 H13 . 0.9300 ?
C14 N2 . 1.380(4) ?
C15 C16 . 1.389(4) ?
C15 C20 . 1.393(4) ?
C15 N3 . 1.396(3) ?
C16 C17 . 1.374(4) ?
C16 H16 . 0.9300 ?
C17 C18 . 1.397(5) ?
C17 H17 . 0.9300 ?
C18 C19 . 1.367(5) ?
C18 H18 . 0.9300 ?
C19 C20 . 1.396(4) ?
C19 H19 . 0.9300 ?
C20 N4 . 1.377(4) ?
C21 N3 . 1.332(3) ?
C21 N4 . 1.351(3) ?
C21 C22 . 1.468(4) ?
C22 C27 . 1.398(4) ?
C22 C23 . 1.402(4) ?
C23 C24 . 1.370(4) ?
C23 H23 . 0.9300 ?
C24 C25 . 1.375(5) ?
C24 H24 . 0.9300 ?
C25 C26 . 1.378(4) ?
C25 H25 . 0.9300 ?
C26 C27 . 1.382(4) ?
C26 H26 . 0.9300 ?
C27 C28 . 1.517(4) ?
C28 O4 . 1.234(3) ?
C28 O3 . 1.263(3) ?
N4 H4A . 0.8600 ?
N2 H2 . 0.8600 ?
Zn1 O2 3_666 1.973(2) y
Zn1 N1 . 1.997(2) y
Zn1 O3 . 1.991(2) y
Zn1 N3 . 2.027(2) y

loop_
_geom_hbond_atom_site_label_D
_geom_hbond_atom_site_label_H
_geom_hbond_atom_site_label_A
_geom_hbond_site_symmetry_A
_geom_hbond_distance_DH
_geom_hbond_distance_HA
_geom_hbond_distance_DA
_geom_hbond_angle_DHA
C24 H24 O4 1_545 0.93 2.65 3.378(4) 136.1
N2 H2 O1 3_656 0.86 2.00 2.841(4) 165.0
N4 H4A O4 3_766 0.86 1.86 2.692(3) 162.6

loop_
_geom_torsion_atom_site_label_1
_geom_torsion_atom_site_label_2
_geom_torsion_atom_site_label_3
_geom_torsion_atom_site_label_4
_geom_torsion_site_symmetry_4
_geom_torsion
O1 C1 C2 C7 . 12.0(4)
O2 C1 C2 C7 . -169.2(3)
O1 C1 C2 C3 . -163.5(3)
O2 C1 C2 C3 . 15.3(4)
C7 C2 C3 C4 . -4.6(4)
C1 C2 C3 C4 . 170.8(3)
C7 C2 C3 C8 . 174.1(3)
C1 C2 C3 C8 . -10.5(4)
C2 C3 C4 C5 . 2.8(4)
C8 C3 C4 C5 . -176.0(3)
C3 C4 C5 C6 . 1.3(5)
C4 C5 C6 C7 . -3.6(5)
C5 C6 C7 C2 . 1.7(5)
C3 C2 C7 C6 . 2.4(4)
C1 C2 C7 C6 . -173.4(3)
C4 C3 C8 N1 . 117.6(3)
C2 C3 C8 N1 . -61.2(4)
C4 C3 C8 N2 . -51.0(3)
C2 C3 C8 N2 . 130.2(3)
C14 C9 C10 C11 . -0.6(4)
N1 C9 C10 C11 . -179.4(3)
C9 C10 C11 C12 . 0.0(5)
C10 C11 C12 C13 . 0.3(6)
C11 C12 C13 C14 . 0.0(6)
C12 C13 C14 N2 . 177.8(3)
C12 C13 C14 C9 . -0.6(5)
C10 C9 C14 N2 . -177.9(3)
N1 C9 C14 N2 . 1.2(3)
C10 C9 C14 C13 . 0.9(5)
N1 C9 C14 C13 . 180.0(3)
C20 C15 C16 C17 . -0.9(5)
N3 C15 C16 C17 . 179.1(3)
C15 C16 C17 C18 . 0.9(6)
C16 C17 C18 C19 . -0.4(7)
C17 C18 C19 C20 . -0.1(7)
C16 C15 C20 N4 . -180.0(3)
N3 C15 C20 N4 . 0.0(3)
C16 C15 C20 C19 . 0.4(5)
N3 C15 C20 C19 . -179.6(3)
C18 C19 C20 N4 . -179.4(4)
C18 C19 C20 C15 . 0.1(6)
N3 C21 C22 C27 . -45.9(4)
N4 C21 C22 C27 . 136.7(3)
N3 C21 C22 C23 . 135.2(3)
N4 C21 C22 C23 . -42.2(4)
C27 C22 C23 C24 . 3.1(4)
C21 C22 C23 C24 . -177.9(3)
C22 C23 C24 C25 . -1.8(5)
C23 C24 C25 C26 . -0.9(5)
C24 C25 C26 C27 . 2.4(5)
C25 C26 C27 C22 . -1.0(4)
C25 C26 C27 C28 . -177.4(3)
C23 C22 C27 C26 . -1.7(4)
C21 C22 C27 C26 . 179.4(3)
C23 C22 C27 C28 . 174.4(2)
C21 C22 C27 C28 . -4.5(4)
C26 C27 C28 O4 . 61.1(3)
C22 C27 C28 O4 . -115.1(3)
C26 C27 C28 O3 . -114.3(3)
C22 C27 C28 O3 . 69.5(3)
N2 C8 N1 C9 . 0.2(3)
C3 C8 N1 C9 . -169.2(3)
N2 C8 N1 Zn1 . -178.85(18)
C3 C8 N1 Zn1 . 11.8(4)
C10 C9 N1 C8 . 178.1(3)
C14 C9 N1 C8 . -0.8(3)
C10 C9 N1 Zn1 . -2.8(4)
C14 C9 N1 Zn1 . 178.25(18)
N1 C8 N2 C14 . 0.6(3)
C3 C8 N2 C14 . 170.9(2)
C13 C14 N2 C8 . -179.7(3)
C9 C14 N2 C8 . -1.1(3)
N4 C21 N3 C15 . -0.5(3)
C22 C21 N3 C15 . -178.2(3)
N4 C21 N3 Zn1 . 175.34(18)
C22 C21 N3 Zn1 . -2.3(4)
C16 C15 N3 C21 . -179.7(3)
C20 C15 N3 C21 . 0.3(3)
C16 C15 N3 Zn1 . 4.8(5)
C20 C15 N3 Zn1 . -175.2(2)
N3 C21 N4 C20 . 0.5(3)
C22 C21 N4 C20 . 178.3(3)
C15 C20 N4 C21 . -0.3(3)
C19 C20 N4 C21 . 179.2(4)
O1 C1 O2 Zn1 3_666 -4.2(3)
C2 C1 O2 Zn1 3_666 177.10(19)
O4 C28 O3 Zn1 . 153.2(2)
C27 C28 O3 Zn1 . -31.6(3)
C28 O3 Zn1 O2 3_666 -153.8(2)
C28 O3 Zn1 N1 . 72.5(2)
C28 O3 Zn1 N3 . -36.9(2)
C8 N1 Zn1 O2 3_666 93.2(2)
C9 N1 Zn1 O2 3_666 -85.7(2)
C8 N1 Zn1 O3 . -134.7(2)
C9 N1 Zn1 O3 . 46.4(2)
C8 N1 Zn1 N3 . -36.2(2)
C9 N1 Zn1 N3 . 144.9(2)
C21 N3 Zn1 O2 3_666 175.2(2)
C15 N3 Zn1 O2 3_666 -10.0(3)
C21 N3 Zn1 O3 . 56.1(2)
C15 N3 Zn1 O3 . -129.1(2)
C21 N3 Zn1 N1 . -52.4(2)
C15 N3 Zn1 N1 . 122.5(2)
